data_4509641
loop_
_publ_author_name
'Soegiarto, Airon C.'
'Ward, Michael D.'

_publ_section_title
;
 Directed Organization of Dye Aggregates in Hydrogen-Bonded Host
 Frameworks
;
_journal_issue 8
_journal_name_full 'Crystal Growth &amp; Design'
_journal_page_first 3803
_journal_paper_doi 10.1021/cg900578u
_journal_volume 9
_journal_year 2009
_chemical_formula_sum 'C44 H58 N8 O10 S2'
_chemical_formula_weight 923.10
_chemical_name_systematic
; 
 ? 
;
_space_group_IT_number 14
_symmetry_cell_setting monoclinic
_symmetry_space_group_name_Hall '-P 2yn'
_symmetry_space_group_name_H-M 'P 1 21/n 1'
_atom_sites_solution_hydrogens geom
_atom_sites_solution_primary direct
_atom_sites_solution_secondary difmap
_audit_creation_method SHELXL-97
_cell_angle_alpha 90.00
_cell_angle_beta 91.672(2)
_cell_angle_gamma 90.00
_cell_formula_units_Z 2
_cell_length_a 7.5933(8)
_cell_length_b 32.042(4)
_cell_length_c 9.7843(11)
_cell_measurement_reflns_used 6360
_cell_measurement_temperature 200(2)
_cell_measurement_theta_max 24.14
_cell_measurement_theta_min 2.18
_cell_volume 2379.6(5)
_computing_cell_refinement 'Bruker SAINT'
_computing_data_collection 'Bruker APEX2'
_computing_data_reduction 'Bruker SAINT'
_computing_molecular_graphics 'Bruker SHELXTL'
_computing_publication_material 'Bruker SHELXTL'
_computing_structure_refinement 'SHELXL-97 (Sheldrick, 2008)'
_computing_structure_solution 'SHELXS-97 (Sheldrick, 2008)'
_diffrn_ambient_temperature 200(2)
_diffrn_measured_fraction_theta_full 0.999
_diffrn_measured_fraction_theta_max 0.999
_diffrn_measurement_device_type 'Bruker APEX-II CCD'
_diffrn_measurement_method '\f and \w scans'
_diffrn_radiation_monochromator graphite
_diffrn_radiation_source 'fine-focus sealed tube'
_diffrn_radiation_type MoK\a
_diffrn_radiation_wavelength 0.71073
_diffrn_reflns_av_R_equivalents 0.0451
_diffrn_reflns_av_sigmaI/netI 0.0288
_diffrn_reflns_limit_h_max 9
_diffrn_reflns_limit_h_min -9
_diffrn_reflns_limit_k_max 40
_diffrn_reflns_limit_k_min -40
_diffrn_reflns_limit_l_max 12
_diffrn_reflns_limit_l_min -12
_diffrn_reflns_number 32872
_diffrn_reflns_theta_full 26.38
_diffrn_reflns_theta_max 26.38
_diffrn_reflns_theta_min 2.18
_exptl_absorpt_coefficient_mu 0.175
_exptl_absorpt_correction_T_max 0.9895
_exptl_absorpt_correction_T_min 0.9742
_exptl_absorpt_correction_type multi-scan
_exptl_absorpt_process_details sadabs
_exptl_crystal_colour 'light yellow'
_exptl_crystal_density_diffrn 1.288
_exptl_crystal_density_method 'not measured'
_exptl_crystal_description slab
_exptl_crystal_F_000 980
_exptl_crystal_size_max 0.15
_exptl_crystal_size_mid 0.14
_exptl_crystal_size_min 0.06
_refine_diff_density_max 0.328
_refine_diff_density_min -0.376
_refine_diff_density_rms 0.039
_refine_ls_extinction_method none
_refine_ls_goodness_of_fit_ref 1.009
_refine_ls_hydrogen_treatment constr
_refine_ls_matrix_type full
_refine_ls_number_parameters 292
_refine_ls_number_reflns 4870
_refine_ls_number_restraints 0
_refine_ls_restrained_S_all 1.009
_refine_ls_R_factor_all 0.0578
_refine_ls_R_factor_gt 0.0389
_refine_ls_shift/su_max 0.001
_refine_ls_shift/su_mean 0.000
_refine_ls_structure_factor_coef Fsqd
_refine_ls_weighting_details 'calc w=1/[\s^2^(Fo^2^)+(0.0422P)^2^+0.9809P] where P=(Fo^2^+2Fc^2^)/3'
_refine_ls_weighting_scheme calc
_refine_ls_wR_factor_gt 0.0902
_refine_ls_wR_factor_ref 0.0995
_reflns_number_gt 3723
_reflns_number_total 4870
_reflns_threshold_expression >2sigma(I)
_cod_data_source_file cg900578usup14.cif
_cod_data_source_block Ward_Soegiarto_compound_6
_cod_depositor_comments
;
The following automatic conversions were performed:

'_symmetry_cell_setting' value 'Monoclinic' changed to 'monoclinic'
according to /home/saulius/struct/CIF-dictionaries/cif_core.dic
dictionary named 'cif_core.dic' version 2.4.2 from 2011-04-26.

Automatic conversion script
Id: cif_fix_values 1891 2012-01-12 08:04:46Z andrius 
;
_cod_original_cell_volume 2379.6(4)
_cod_original_sg_symbol_H-M P2(1)/n
_cod_database_code 4509641

loop_
_symmetry_equiv_pos_as_xyz
'x, y, z'
'-x+1/2, y+1/2, -z+1/2'
'-x, -y, -z'
'x-1/2, -y-1/2, z-1/2'

loop_
_atom_site_label
_atom_site_type_symbol
_atom_site_fract_x
_atom_site_fract_y
_atom_site_fract_z
_atom_site_U_iso_or_equiv
_atom_site_adp_type
_atom_site_occupancy
_atom_site_symmetry_multiplicity
_atom_site_calc_flag
_atom_site_refinement_flags
C1 C 0.3893(2) 0.23401(6) 0.44489(19) 0.0350(4) Uani 1 1 d .
N1 N 0.3873(2) 0.20718(5) 0.34176(17) 0.0455(4) Uani 1 1 d .
H1A H 0.4871 0.1984 0.3084 0.055 Uiso 1 1 calc R
H1B H 0.2863 0.1982 0.3067 0.055 Uiso 1 1 calc R
N2 N 0.2394(2) 0.24709(5) 0.49512(17) 0.0406(4) Uani 1 1 d .
H2A H 0.2405 0.2648 0.5638 0.049 Uiso 1 1 calc R
H2B H 0.1385 0.2381 0.4599 0.049 Uiso 1 1 calc R
N3 N 0.5410(2) 0.24744(5) 0.49726(18) 0.0451(4) Uani 1 1 d .
H3A H 0.5427 0.2652 0.5659 0.054 Uiso 1 1 calc R
H3B H 0.6406 0.2387 0.4635 0.054 Uiso 1 1 calc R
C2 C 0.8877(2) 0.13426(5) 0.35502(17) 0.0263(4) Uani 1 1 d .
C3 C 0.8965(2) 0.10292(6) 0.25797(18) 0.0343(4) Uani 1 1 d .
H3 H 0.9001 0.1098 0.1637 0.041 Uiso 1 1 calc R
C4 C 0.8999(3) 0.06179(6) 0.29841(19) 0.0371(4) Uani 1 1 d .
H4 H 0.9053 0.0404 0.2314 0.045 Uiso 1 1 calc R
C5 C 0.8954(2) 0.05105(6) 0.43569(19) 0.0333(4) Uani 1 1 d .
C6 C 0.8869(3) 0.08279(6) 0.5315(2) 0.0409(5) Uani 1 1 d .
H6 H 0.8839 0.0760 0.6259 0.049 Uiso 1 1 calc R
C7 C 0.8826(3) 0.12428(6) 0.49166(18) 0.0365(4) Uani 1 1 d .
H7 H 0.8762 0.1457 0.5583 0.044 Uiso 1 1 calc R
C8 C 0.9064(2) 0.00613(6) 0.4792(2) 0.0405(5) Uani 1 1 d .
H8A H 0.8643 -0.0119 0.4029 0.049 Uiso 1 1 calc R
H8B H 0.8286 0.0016 0.5573 0.049 Uiso 1 1 calc R
S1 S 0.88447(5) 0.186701(13) 0.30107(4) 0.02938(12) Uani 1 1 d .
O1 O 0.72361(15) 0.19238(4) 0.21791(12) 0.0351(3) Uani 1 1 d .
O2 O 0.88741(16) 0.21242(4) 0.42349(13) 0.0392(3) Uani 1 1 d .
O3 O 1.04101(16) 0.19262(4) 0.21998(13) 0.0369(3) Uani 1 1 d .
C9 C 0.6688(2) 0.05244(6) 0.91269(19) 0.0352(4) Uani 1 1 d .
H9 H 0.7173 0.0695 0.9838 0.042 Uiso 1 1 calc R
C10 C 0.5741(2) 0.07086(6) 0.80347(19) 0.0359(4) Uani 1 1 d .
C11 C 0.5014(2) 0.04365(6) 0.70279(19) 0.0380(4) Uani 1 1 d .
H11 H 0.4328 0.0549 0.6288 0.046 Uiso 1 1 calc R
C12 C 0.5282(2) 0.00154(6) 0.71001(19) 0.0362(4) Uani 1 1 d .
H12 H 0.4784 -0.0157 0.6400 0.043 Uiso 1 1 calc R
C13 C 0.6268(2) -0.01727(6) 0.81713(18) 0.0326(4) Uani 1 1 d .
C14 C 0.6921(2) 0.01000(6) 0.91759(18) 0.0322(4) Uani 1 1 d .
C15 C 0.6635(2) -0.06108(6) 0.8320(2) 0.0403(5) Uani 1 1 d .
C16 C 0.7545(3) -0.07423(6) 0.9444(2) 0.0432(5) Uani 1 1 d .
H16 H 0.7756 -0.1033 0.9549 0.052 Uiso 1 1 calc R
C17 C 0.8209(3) -0.04649(6) 1.0487(2) 0.0401(5) Uani 1 1 d .
C18 C 0.6054(3) -0.09112(7) 0.7216(3) 0.0582(6) Uani 1 1 d .
H18A H 0.6313 -0.1197 0.7514 0.087 Uiso 1 1 calc R
H18B H 0.6686 -0.0851 0.6380 0.087 Uiso 1 1 calc R
H18C H 0.4784 -0.0881 0.7036 0.087 Uiso 1 1 calc R
O4 O 0.78791(17) -0.00449(4) 1.02936(13) 0.0384(3) Uani 1 1 d .
O5 O 0.90566(19) -0.05575(5) 1.15080(15) 0.0521(4) Uani 1 1 d .
N4 N 0.5533(2) 0.11345(5) 0.79564(18) 0.0458(4) Uani 1 1 d .
C19 C 0.6308(3) 0.14063(6) 0.9006(2) 0.0455(5) Uani 1 1 d .
H19A H 0.6172 0.1274 0.9912 0.055 Uiso 1 1 calc R
H19B H 0.5655 0.1674 0.9006 0.055 Uiso 1 1 calc R
C20 C 0.8244(3) 0.14954(7) 0.8803(2) 0.0474(5) Uani 1 1 d .
H20A H 0.8884 0.1231 0.8721 0.071 Uiso 1 1 calc R
H20B H 0.8723 0.1653 0.9588 0.071 Uiso 1 1 calc R
H20C H 0.8375 0.1660 0.7967 0.071 Uiso 1 1 calc R
C21 C 0.4729(3) 0.13436(7) 0.6763(2) 0.0554(6) Uani 1 1 d .
H21A H 0.4874 0.1166 0.5946 0.066 Uiso 1 1 calc R
H21B H 0.5351 0.1610 0.6607 0.066 Uiso 1 1 calc R
C22 C 0.2813(4) 0.14299(10) 0.6933(4) 0.0901(10) Uani 1 1 d .
H22A H 0.2188 0.1166 0.7073 0.135 Uiso 1 1 calc R
H22B H 0.2331 0.1568 0.6111 0.135 Uiso 1 1 calc R
H22C H 0.2664 0.1611 0.7728 0.135 Uiso 1 1 calc R

loop_
_atom_site_aniso_label
_atom_site_aniso_U_11
_atom_site_aniso_U_22
_atom_site_aniso_U_33
_atom_site_aniso_U_23
_atom_site_aniso_U_13
_atom_site_aniso_U_12
C1 0.0316(9) 0.0294(9) 0.0439(11) -0.0051(8) -0.0008(8) 0.0010(7)
N1 0.0297(8) 0.0485(10) 0.0581(11) -0.0233(8) -0.0005(8) 0.0005(7)
N2 0.0298(8) 0.0404(9) 0.0515(10) -0.0183(8) 0.0004(7) -0.0003(7)
N3 0.0299(8) 0.0476(10) 0.0577(11) -0.0224(8) -0.0021(8) 0.0018(7)
C2 0.0208(8) 0.0273(9) 0.0306(9) 0.0007(7) -0.0008(7) 0.0012(6)
C3 0.0424(10) 0.0333(10) 0.0271(9) 0.0006(7) -0.0014(8) 0.0015(8)
C4 0.0426(11) 0.0297(9) 0.0388(10) -0.0044(8) -0.0029(8) 0.0013(8)
C5 0.0246(9) 0.0319(10) 0.0434(11) 0.0076(8) -0.0007(8) 0.0005(7)
C6 0.0470(12) 0.0444(11) 0.0313(10) 0.0093(8) 0.0034(9) 0.0037(9)
C7 0.0453(11) 0.0355(10) 0.0287(9) -0.0019(8) 0.0022(8) 0.0021(8)
C8 0.0319(10) 0.0337(10) 0.0558(12) 0.0121(9) -0.0003(9) -0.0001(8)
S1 0.0252(2) 0.0270(2) 0.0358(2) 0.00224(18) -0.00109(17) 0.00038(17)
O1 0.0274(6) 0.0364(7) 0.0411(7) 0.0071(5) -0.0032(5) 0.0030(5)
O2 0.0375(7) 0.0325(7) 0.0475(8) -0.0078(6) -0.0013(6) 0.0014(6)
O3 0.0284(6) 0.0379(7) 0.0443(7) 0.0096(6) 0.0015(5) -0.0028(5)
C9 0.0358(10) 0.0355(10) 0.0339(10) -0.0055(8) -0.0024(8) -0.0007(8)
C10 0.0325(10) 0.0374(10) 0.0380(10) -0.0004(8) 0.0009(8) 0.0004(8)
C11 0.0330(10) 0.0444(11) 0.0363(10) 0.0023(8) -0.0048(8) -0.0031(8)
C12 0.0315(9) 0.0426(11) 0.0346(10) -0.0067(8) 0.0000(8) -0.0066(8)
C13 0.0278(9) 0.0345(10) 0.0360(10) -0.0038(8) 0.0068(7) -0.0035(7)
C14 0.0271(9) 0.0385(10) 0.0312(9) 0.0008(8) 0.0033(7) 0.0011(7)
C15 0.0345(10) 0.0379(10) 0.0491(12) -0.0049(9) 0.0103(9) -0.0034(8)
C16 0.0404(11) 0.0335(10) 0.0563(13) 0.0023(9) 0.0112(10) 0.0041(8)
C17 0.0344(10) 0.0395(11) 0.0468(12) 0.0068(9) 0.0079(9) 0.0055(8)
C18 0.0603(15) 0.0400(12) 0.0741(16) -0.0165(11) -0.0034(12) -0.0019(11)
O4 0.0407(7) 0.0380(7) 0.0361(7) 0.0009(6) -0.0043(6) 0.0046(6)
O5 0.0505(9) 0.0536(9) 0.0520(9) 0.0131(7) -0.0035(7) 0.0095(7)
N4 0.0513(10) 0.0362(9) 0.0490(10) -0.0001(7) -0.0142(8) 0.0046(8)
C19 0.0549(13) 0.0337(10) 0.0478(12) -0.0051(9) -0.0029(10) 0.0084(9)
C20 0.0570(13) 0.0426(12) 0.0424(12) -0.0062(9) -0.0019(10) -0.0022(10)
C21 0.0570(14) 0.0454(13) 0.0629(14) 0.0108(11) -0.0123(11) -0.0037(11)
C22 0.0532(16) 0.088(2) 0.128(3) 0.051(2) -0.0154(16) 0.0003(15)

loop_
_atom_type_symbol
_atom_type_description
_atom_type_scat_dispersion_real
_atom_type_scat_dispersion_imag
_atom_type_scat_source
C C 0.0033 0.0016 'International Tables Vol C Tables 4.2.6.8 and 6.1.1.4'
H H 0.0000 0.0000 'International Tables Vol C Tables 4.2.6.8 and 6.1.1.4'
N N 0.0061 0.0033 'International Tables Vol C Tables 4.2.6.8 and 6.1.1.4'
O O 0.0106 0.0060 'International Tables Vol C Tables 4.2.6.8 and 6.1.1.4'
S S 0.1246 0.1234 'International Tables Vol C Tables 4.2.6.8 and 6.1.1.4'

loop_
_geom_angle_atom_site_label_1
_geom_angle_atom_site_label_2
_geom_angle_atom_site_label_3
_geom_angle
_geom_angle_site_symmetry_1
_geom_angle_site_symmetry_3
N3 C1 N2 120.28(17) . .
N3 C1 N1 119.84(17) . .
N2 C1 N1 119.88(17) . .
C1 N1 H1A 120.0 . .
C1 N1 H1B 120.0 . .
H1A N1 H1B 120.0 . .
C1 N2 H2A 120.0 . .
C1 N2 H2B 120.0 . .
H2A N2 H2B 120.0 . .
C1 N3 H3A 120.0 . .
C1 N3 H3B 120.0 . .
H3A N3 H3B 120.0 . .
C7 C2 C3 120.05(16) . .
C7 C2 S1 120.82(13) . .
C3 C2 S1 119.13(13) . .
C4 C3 C2 119.88(17) . .
C4 C3 H3 120.1 . .
C2 C3 H3 120.1 . .
C3 C4 C5 120.98(17) . .
C3 C4 H4 119.5 . .
C5 C4 H4 119.5 . .
C6 C5 C4 118.41(17) . .
C6 C5 C8 120.96(17) . .
C4 C5 C8 120.59(17) . .
C7 C6 C5 121.00(17) . .
C7 C6 H6 119.5 . .
C5 C6 H6 119.5 . .
C2 C7 C6 119.68(17) . .
C2 C7 H7 120.2 . .
C6 C7 H7 120.2 . .
C5 C8 C8 111.55(19) . 3_756
C5 C8 H8A 109.3 . .
C8 C8 H8A 109.3 3_756 .
C5 C8 H8B 109.3 . .
C8 C8 H8B 109.3 3_756 .
H8A C8 H8B 108.0 . .
O2 S1 O1 112.41(8) . .
O2 S1 O3 112.38(8) . .
O1 S1 O3 111.23(7) . .
O2 S1 C2 107.11(8) . .
O1 S1 C2 106.88(7) . .
O3 S1 C2 106.39(7) . .
C14 C9 C10 120.45(17) . .
C14 C9 H9 119.8 . .
C10 C9 H9 119.8 . .
N4 C10 C9 121.05(17) . .
N4 C10 C11 122.06(17) . .
C9 C10 C11 116.89(17) . .
C12 C11 C10 121.20(18) . .
C12 C11 H11 119.4 . .
C10 C11 H11 119.4 . .
C11 C12 C13 122.51(17) . .
C11 C12 H12 118.7 . .
C13 C12 H12 118.7 . .
C14 C13 C12 115.28(17) . .
C14 C13 C15 118.45(17) . .
C12 C13 C15 126.27(17) . .
C9 C14 O4 115.25(16) . .
C9 C14 C13 123.60(17) . .
O4 C14 C13 121.14(16) . .
C16 C15 C13 118.73(18) . .
C16 C15 C18 121.20(19) . .
C13 C15 C18 120.04(19) . .
C15 C16 C17 123.20(18) . .
C15 C16 H16 118.4 . .
C17 C16 H16 118.4 . .
O5 C17 O4 116.24(18) . .
O5 C17 C16 127.12(19) . .
O4 C17 C16 116.63(17) . .
C15 C18 H18A 109.5 . .
C15 C18 H18B 109.5 . .
H18A C18 H18B 109.5 . .
C15 C18 H18C 109.5 . .
H18A C18 H18C 109.5 . .
H18B C18 H18C 109.5 . .
C14 O4 C17 121.80(15) . .
C10 N4 C19 120.69(16) . .
C10 N4 C21 122.87(17) . .
C19 N4 C21 116.04(17) . .
N4 C19 C20 113.13(17) . .
N4 C19 H19A 109.0 . .
C20 C19 H19A 109.0 . .
N4 C19 H19B 109.0 . .
C20 C19 H19B 109.0 . .
H19A C19 H19B 107.8 . .
C19 C20 H20A 109.5 . .
C19 C20 H20B 109.5 . .
H20A C20 H20B 109.5 . .
C19 C20 H20C 109.5 . .
H20A C20 H20C 109.5 . .
H20B C20 H20C 109.5 . .
N4 C21 C22 112.4(2) . .
N4 C21 H21A 109.1 . .
C22 C21 H21A 109.1 . .
N4 C21 H21B 109.1 . .
C22 C21 H21B 109.1 . .
H21A C21 H21B 107.9 . .
C21 C22 H22A 109.5 . .
C21 C22 H22B 109.5 . .
H22A C22 H22B 109.5 . .
C21 C22 H22C 109.5 . .
H22A C22 H22C 109.5 . .
H22B C22 H22C 109.5 . .

loop_
_geom_bond_atom_site_label_1
_geom_bond_atom_site_label_2
_geom_bond_distance
_geom_bond_site_symmetry_2
C1 N3 1.319(2) .
C1 N2 1.321(2) .
C1 N1 1.325(2) .
N1 H1A 0.8800 .
N1 H1B 0.8800 .
N2 H2A 0.8800 .
N2 H2B 0.8800 .
N3 H3A 0.8800 .
N3 H3B 0.8800 .
C2 C7 1.376(2) .
C2 C3 1.385(2) .
C2 S1 1.7613(17) .
C3 C4 1.376(3) .
C3 H3 0.9500 .
C4 C5 1.388(3) .
C4 H4 0.9500 .
C5 C6 1.386(3) .
C5 C8 1.503(2) .
C6 C7 1.385(3) .
C6 H6 0.9500 .
C7 H7 0.9500 .
C8 C8 1.518(4) 3_756
C8 H8A 0.9900 .
C8 H8B 0.9900 .
S1 O2 1.4535(13) .
S1 O1 1.4591(12) .
S1 O3 1.4607(13) .
C9 C14 1.372(3) .
C9 C10 1.401(3) .
C9 H9 0.9500 .
C10 N4 1.376(2) .
C10 C11 1.415(3) .
C11 C12 1.366(3) .
C11 H11 0.9500 .
C12 C13 1.406(3) .
C12 H12 0.9500 .
C13 C14 1.395(2) .
C13 C15 1.438(3) .
C14 O4 1.376(2) .
C15 C16 1.349(3) .
C15 C18 1.503(3) .
C16 C17 1.434(3) .
C16 H16 0.9500 .
C17 O5 1.210(2) .
C17 O4 1.381(2) .
C18 H18A 0.9800 .
C18 H18B 0.9800 .
C18 H18C 0.9800 .
N4 C19 1.457(3) .
N4 C21 1.464(3) .
C19 C20 1.516(3) .
C19 H19A 0.9900 .
C19 H19B 0.9900 .
C20 H20A 0.9800 .
C20 H20B 0.9800 .
C20 H20C 0.9800 .
C21 C22 1.495(4) .
C21 H21A 0.9900 .
C21 H21B 0.9900 .
C22 H22A 0.9800 .
C22 H22B 0.9800 .
C22 H22C 0.9800 .

loop_
_geom_hbond_atom_site_label_D
_geom_hbond_atom_site_label_H
_geom_hbond_atom_site_label_A
_geom_hbond_distance_DH
_geom_hbond_distance_HA
_geom_hbond_distance_DA
_geom_hbond_angle_DHA
_geom_hbond_site_symmetry_A
N1 H1A O1 0.88 2.03 2.897(2) 166.4 .
N1 H1B O3 0.88 2.03 2.893(2) 165.9 1_455
N2 H2A O1 0.88 2.04 2.9229(19) 175.4 4_566
N2 H2B O2 0.88 2.10 2.959(2) 166.5 1_455
N3 H3A O3 0.88 2.02 2.905(2) 178.0 4_566
N3 H3B O2 0.88 2.10 2.968(2) 168.1 .

loop_
_geom_torsion_atom_site_label_1
_geom_torsion_atom_site_label_2
_geom_torsion_atom_site_label_3
_geom_torsion_atom_site_label_4
_geom_torsion
_geom_torsion_site_symmetry_4
C7 C2 C3 C4 0.1(3) .
S1 C2 C3 C4 179.74(14) .
C2 C3 C4 C5 -0.3(3) .
C3 C4 C5 C6 0.2(3) .
C3 C4 C5 C8 -177.56(17) .
C4 C5 C6 C7 0.1(3) .
C8 C5 C6 C7 177.85(17) .
C3 C2 C7 C6 0.2(3) .
S1 C2 C7 C6 -179.44(15) .
C5 C6 C7 C2 -0.3(3) .
C6 C5 C8 C8 -81.5(3) 3_756
C4 C5 C8 C8 96.3(3) 3_756
C7 C2 S1 O2 3.54(16) .
C3 C2 S1 O2 -176.13(13) .
C7 C2 S1 O1 -117.14(15) .
C3 C2 S1 O1 63.19(15) .
C7 C2 S1 O3 123.92(15) .
C3 C2 S1 O3 -55.75(15) .
C14 C9 C10 N4 -178.45(17) .
C14 C9 C10 C11 1.6(3) .
N4 C10 C11 C12 177.87(18) .
C9 C10 C11 C12 -2.2(3) .
C10 C11 C12 C13 0.7(3) .
C11 C12 C13 C14 1.5(3) .
C11 C12 C13 C15 -179.14(18) .
C10 C9 C14 O4 179.74(16) .
C10 C9 C14 C13 0.5(3) .
C12 C13 C14 C9 -2.1(3) .
C15 C13 C14 C9 178.47(17) .
C12 C13 C14 O4 178.78(15) .
C15 C13 C14 O4 -0.7(2) .
C14 C13 C15 C16 2.1(3) .
C12 C13 C15 C16 -177.29(18) .
C14 C13 C15 C18 -176.11(18) .
C12 C13 C15 C18 4.5(3) .
C13 C15 C16 C17 -1.7(3) .
C18 C15 C16 C17 176.49(19) .
C15 C16 C17 O5 -178.7(2) .
C15 C16 C17 O4 -0.2(3) .
C9 C14 O4 C17 179.52(16) .
C13 C14 O4 C17 -1.3(2) .
O5 C17 O4 C14 -179.59(16) .
C16 C17 O4 C14 1.7(2) .
C9 C10 N4 C19 0.5(3) .
C11 C10 N4 C19 -179.61(18) .
C9 C10 N4 C21 172.91(19) .
C11 C10 N4 C21 -7.2(3) .
C10 N4 C19 C20 81.5(2) .
C21 N4 C19 C20 -91.4(2) .
C10 N4 C21 C22 96.0(3) .
C19 N4 C21 C22 -91.2(3) .
